data_1577139
loop_
_publ_author_name
'Goodall, Joe'
'Sajjad, M. Arif'
'Furfari, Samantha Kathleen'
'Hatcher, Theo S.'
'Weller, Andrew S.'
'Macgregor, Stuart Alan'
'Lynam, Jason Martin'
'Warren, Mark R.'
'Page, Samuel J.'
'Tizzard, Graham J.'
'Altus, Kris Mark'

_publ_section_title
;
 The Characterisation and Reactivity of a Rh III \h1 -\s-Alkane Complex
 and the Role of a Structurally Responsive Phosphine Ligand in Solid-State
 Molecular Organometallic Chemistry
;
_journal_name_full 'Chemical Science'
_journal_paper_doi 10.1039/D6SC02133F
_journal_year 2026
_chemical_formula_moiety 'C27 H55 P2 Rh, C32 H12 B F24'
_chemical_formula_sum 'C59 H68 B F24 P2 Rh'
_chemical_formula_weight 1408.79
_space_group_crystal_system monoclinic
_space_group_IT_number 14
_space_group_name_Hall '-P 2yn'
_space_group_name_H-M_alt 'P 1 21/n 1'
_atom_sites_solution_hydrogens mixed
_audit_creation_date 2025-07-11
_audit_creation_method
;
Olex2 1.5
(compiled 2025.04.05 svn.rf049d14d for OlexSys, GUI svn.r7205)
;
_audit_update_record
;
2025-07-14 deposited with the CCDC.	2026-04-24 downloaded from the CCDC.
;
_cell_angle_alpha 90
_cell_angle_beta 112.732(3)
_cell_angle_gamma 90
_cell_formula_units_Z 4
_cell_length_a 22.4113(8)
_cell_length_b 13.1931(5)
_cell_length_c 24.2050(6)
_cell_measurement_reflns_used 8091
_cell_measurement_temperature 298.00(14)
_cell_measurement_theta_max 72.7820
_cell_measurement_theta_min 3.8890
_cell_volume 6600.9(4)
_computing_cell_refinement 'CrysAlisPro 1.171.41.113a (Rigaku OD, 2021)'
_computing_data_collection 'CrysAlisPro 1.171.41.113a (Rigaku OD, 2021)'
_computing_data_reduction 'CrysAlisPro 1.171.41.113a (Rigaku OD, 2021)'
_computing_molecular_graphics 'Olex2 1.5 (Dolomanov et al., 2009)'
_computing_publication_material 'Olex2 1.5 (Dolomanov et al., 2009)'
_computing_structure_refinement 'SHELXL 2019/3 (Sheldrick, 2015)'
_computing_structure_solution
;
Superflip  (Palatinus & Chapuis, 2007;Palatinus & van der Lee, 2008;
Palatinus et al., 2012)
;
_diffrn_ambient_temperature 298.15
_diffrn_detector_area_resol_mean 10.0000
_diffrn_detector_type HyPix
_diffrn_measured_fraction_theta_full 0.991
_diffrn_measured_fraction_theta_max 0.991
_diffrn_measurement_details
;
List of Runs (angles in degrees, time in seconds):

  # Type    Start    End  Width  t~exp~   \w     \q     \k     \f   Frames
#--------------------------------------------------------------------------
  1  \w    -65.00   4.00   0.50    6.00    --  -47.17  78.00  50.00  138
  2  \w    -20.00  61.00   0.50    6.00    --   47.17 -78.00 -74.00  162
  3  \w    101.00 170.00   0.50   40.00    --  107.75  78.00  50.00  138
  4  \w     46.00 130.00   0.50   40.00    --  107.75 -78.00 -74.00  168
  5  \w   -114.00 -34.00   0.50    6.00    --  -47.17 -57.00-120.00  160
  6  \w    -50.00   5.00   0.50    6.00    --  -47.17  57.00 150.00  110
  7  \w     62.00 108.00   0.50    6.00    --   47.17-178.00 -60.00   92
  8  \w     39.00  64.00   0.50   40.00    --  107.75 -37.00 -60.00   50
  9  \w     45.00  90.00   0.50   40.00    --  107.75 -99.00-120.00   90
 10  \w     80.00 117.00   0.50   40.00    --  107.75 -37.00 -60.00   74
 11  \w     37.00 105.00   0.50   40.00    --  107.75 -99.00-150.00  136
 12  \w     58.00 119.00   0.50   40.00    --  107.75 -19.00  30.00  122
 13  \w     42.00  68.00   0.50   40.00    --  107.75-125.00 120.00   52
 14  \w     69.00 109.00   0.50   40.00    --  107.75-125.00 120.00   80
 15  \w    112.00 163.00   0.50   40.00    --  107.75  57.00  30.00  102
 16  \w     94.00 177.00   0.50   40.00    --  107.75  57.00   0.00  166
 17  \w     37.00 106.00   0.50   40.00    --  107.75 -99.00 -90.00  138
 18  \w     40.00  65.00   0.50   40.00    --  107.75 -99.00 120.00   50
 19  \w    152.00 178.00   0.50   40.00    --  107.75  37.00 -30.00   52
;
_diffrn_measurement_device 'four-circle diffractometer'
_diffrn_measurement_device_type 'SuperNova, Dual, Cu at home/near, HyPix'
_diffrn_measurement_method '\w scans'
_diffrn_radiation_type CuK\a
_diffrn_radiation_wavelength 1.54184
_diffrn_reflns_av_R_equivalents 0.0863
_diffrn_reflns_av_unetI/netI 0.0650
_diffrn_reflns_Laue_measured_fraction_full 0.991
_diffrn_reflns_Laue_measured_fraction_max 0.991
_diffrn_reflns_limit_h_max 27
_diffrn_reflns_limit_h_min -26
_diffrn_reflns_limit_k_max 12
_diffrn_reflns_limit_k_min -15
_diffrn_reflns_limit_l_max 25
_diffrn_reflns_limit_l_min -29
_diffrn_reflns_number 38735
_diffrn_reflns_point_group_measured_fraction_full 0.991
_diffrn_reflns_point_group_measured_fraction_max 0.991
_diffrn_reflns_theta_full 67.684
_diffrn_reflns_theta_max 68.250
_diffrn_reflns_theta_min 3.892
_exptl_absorpt_coefficient_mu 3.478
_exptl_absorpt_correction_T_max 1.00000
_exptl_absorpt_correction_T_min 0.43195
_exptl_absorpt_correction_type multi-scan
_exptl_absorpt_process_details
;
CrysAlisPro 1.171.41.113a (Rigaku Oxford Diffraction, 2021)
Empirical absorption correction using spherical harmonics,
implemented in SCALE3 ABSPACK scaling algorithm.
;
_exptl_crystal_colour 'clear light yellow'
_exptl_crystal_colour_lustre clear
_exptl_crystal_colour_modifier light
_exptl_crystal_colour_primary yellow
_exptl_crystal_density_diffrn 1.418
_exptl_crystal_description block
_exptl_crystal_F_000 2872
_exptl_crystal_size_max 0.191
_exptl_crystal_size_mid 0.153
_exptl_crystal_size_min 0.079
_refine_diff_density_max 1.816
_refine_diff_density_min -0.711
_refine_diff_density_rms 0.083
_refine_ls_extinction_method none
_refine_ls_goodness_of_fit_ref 1.042
_refine_ls_hydrogen_treatment constr
_refine_ls_matrix_type full
_refine_ls_number_parameters 958
_refine_ls_number_reflns 11961
_refine_ls_number_restraints 220
_refine_ls_restrained_S_all 1.044
_refine_ls_R_factor_all 0.1476
_refine_ls_R_factor_gt 0.0855
_refine_ls_shift/su_max 0.001
_refine_ls_shift/su_mean 0.000
_refine_ls_structure_factor_coef Fsqd
_refine_ls_weighting_details 'w=1/[\s^2^(Fo^2^)+(0.1866P)^2^] where P=(Fo^2^+2Fc^2^)/3'
_refine_ls_weighting_scheme calc
_refine_ls_wR_factor_gt 0.2517
_refine_ls_wR_factor_ref 0.3097
_reflns_Friedel_coverage 0.000
_reflns_number_gt 6001
_reflns_number_total 11961
_reflns_threshold_expression 'I > 2\s(I)'
_cod_data_source_file d6sc02133f2.cif
_cod_data_source_block 2[barf4]_298k
_cod_database_code 1577139
_shelx_shelxl_version_number 2019/3
_chemical_oxdiff_formula 'Rh1 P2 C56 H55 B1 F24'
_shelx_space_group_comment
;
The symmetry employed for this shelxl refinement is uniquely defined
by the following loop, which should always be used as a source of
symmetry information in preference to the above space-group names.
They are only intended as comments.
;
_olex2_refinement_description
;
1. Fixed Uiso
 At 1.2 times of:
  All C(H) groups, All C(H,H) groups
 At 1.5 times of:
  All C(H,H,H) groups
2. Restrained distances
 C23-C26
 3.6 with sigma of 0.02
 C27-C26
 2.5 with sigma of 0.02
 C6-C2
 1.55 with sigma of 0.02
 C1-C2
 1.55 with sigma of 0.02
 C7-C5
 1.55 with sigma of 0.02
 C4-C6
 1.55 with sigma of 0.02
 C6-C7
 1.55 with sigma of 0.02
 C1-C5
 1.55 with sigma of 0.02
 C3-C5
 1.55 with sigma of 0.02
 C20-C23 \\sim C20-C22 \\sim C20-C21
 with sigma of 0.02
 C58-F21 \\sim C58-F19 \\sim C58-F20 \\sim C58-F20A \\sim C58-F21A \\sim
C58-F19A
 with sigma of 0.02
 C24-C27 \\sim C24-C26 \\sim C24-C25
 with sigma of 0.02
 C27-C26 \\sim C27-C25 \\sim C26-C25
 with sigma of 0.04
 C50-F14 \\sim C50-F13 \\sim C50-F15 \\sim C50-F13A \\sim C50-F15A \\sim
C50-F14A
 with sigma of 0.02
 C51-F18 \\sim C51-F16A \\sim C51-F17A \\sim C51-F17 \\sim C51-F18A \\sim
C51-F16
 with sigma of 0.02
 C42-F8A \\sim C42-F9 \\sim C42-F9A \\sim C42-F8 \\sim C42-F7 \\sim C42-F7A
 with sigma of 0.02
 C35-F4 \\sim C35-F6 \\sim C35-F5 \\sim C35-F5A \\sim C35-F4A \\sim C35-F6A
 with sigma of 0.02
 C34-F1 \\sim C34-F2 \\sim C34-F3 \\sim C34-F2A \\sim C34-F3A \\sim C34-F1A
 with sigma of 0.02
 C18-C17 \\sim C18-C19
 with sigma of 0.02
 F21-F19 \\sim F21-F20 \\sim F19-F20 \\sim F20A-F21A \\sim F20A-F19A \\sim
F21A-F19A
 with sigma of 0.04
 F14-F13 \\sim F14-F15 \\sim F13-F15 \\sim F13A-F15A \\sim F13A-F14A \\sim
F15A-F14A
 with sigma of 0.04
 F1-F2 \\sim F1-F3 \\sim F2-F3 \\sim F2A-F3A \\sim F2A-F1A \\sim F3A-F1A
 with sigma of 0.04
 F8A-F9A \\sim F8A-F7A \\sim F9-F8 \\sim F9-F7 \\sim F9A-F7A \\sim F8-F7
 with sigma of 0.04
 F18-F16 \\sim F16A-F18A \\sim F17A-F18A \\sim F17-F16
 with sigma of 0.04
 F4-F6 \\sim F4-F5 \\sim F6-F5 \\sim F5A-F4A \\sim F5A-F6A \\sim F4A-F6A
 with sigma of 0.04
 C6-C4 \\sim C5-C3
 with sigma of 0.02
3. Rigid bond restraints
 C7, C5
 with sigma for 1-2 distances of 0.01 and sigma for 1-3 distances of 0.01
 C2, C6
 with sigma for 1-2 distances of 0.01 and sigma for 1-3 distances of 0.01
 C4, C6
 with sigma for 1-2 distances of 0.01 and sigma for 1-3 distances of 0.01
 C1, C2
 with sigma for 1-2 distances of 0.01 and sigma for 1-3 distances of 0.01
 C3, C5
 with sigma for 1-2 distances of 0.01 and sigma for 1-3 distances of 0.01
4. Uiso/Uaniso restraints and constraints
C25 \\sim C27 \\sim C26: within 2A with sigma of 0.04 and sigma for terminal
atoms of 0.08 within 2A
C3 \\sim C4: within 2A with sigma of 0.04 and sigma for terminal atoms of 0.08
within 2A
5. Rigid body (RIGU) restrains
 C24, C27, C26, C25
 with sigma for 1-2 distances of 0.004 and sigma for 1-3 distances of 0.004
6. Others
 Sof(F20A)=Sof(F21A)=Sof(F19A)=1-FVAR(1)
 Sof(F21)=Sof(F19)=Sof(F20)=FVAR(1)
 Sof(F8A)=Sof(F7A)=Sof(F9A)=1-FVAR(2)
 Sof(F8)=Sof(F9)=Sof(F7)=FVAR(2)
 Sof(F2A)=Sof(F3A)=Sof(F1A)=1-FVAR(3)
 Sof(F1)=Sof(F2)=Sof(F3)=FVAR(3)
 Sof(F5A)=Sof(F4A)=Sof(F6A)=1-FVAR(4)
 Sof(F4)=Sof(F6)=Sof(F5)=FVAR(4)
 Sof(F16A)=Sof(F17A)=Sof(F18A)=1-FVAR(5)
 Sof(F17)=Sof(F16)=Sof(F18)=FVAR(5)
 Sof(F13A)=Sof(F15A)=Sof(F14A)=1-FVAR(6)
 Sof(F14)=Sof(F13)=Sof(F15)=FVAR(6)
7.a Riding coordinates:
 C27(H27A,H27B,H27C), C26(H26A,H26B,H26C), C25(H25A,H25B,H25C), C22(H22A,H22B,
 H22C), C21(H21A,H21B,H21C), C23(H23A,H23B,H23C)
7.b Ternary CH refined with riding coordinates:
 C5(H5), C6(H6), C18(H18)
7.c Secondary CH2 refined with riding coordinates:
 C19(H19A,H19B), C16(H16A,H16B), C17(H17A,H17B), C7(H7A,H7B), C1(H1A,H1B),
 C2(H2A,H2B), C4(H4A,H4B), C3(H3A,H3B)
7.d Aromatic/amide H refined with riding coordinates:
 C57(H57), C53(H53), C47(H47), C33(H33), C49(H49), C45(H45), C41(H41),
 C29(H29), C37(H37), C55(H55), C39(H39), C31(H31)
7.e Idealised Me refined as rotating group:
 C13(H13A,H13B,H13C), C14(H14A,H14B,H14C), C10(H10A,H10B,H10C), C15(H15A,H15B,
 H15C), C9(H9A,H9B,H9C), C11(H11A,H11B,H11C)
;
_olex2_submission_special_instructions 'No special instructions were received'
_oxdiff_exptl_absorpt_empirical_details
;
Empirical correction (ABSPACK) includes:
- Absorption correction using spherical harmonics
- Frame scaling
;
_oxdiff_exptl_absorpt_empirical_full_max 3.362
_oxdiff_exptl_absorpt_empirical_full_min 0.385

loop_
_space_group_symop_operation_xyz
'x, y, z'
'-x+1/2, y+1/2, -z+1/2'
'-x, -y, -z'
'x-1/2, -y-1/2, z-1/2'

loop_
_atom_site_label
_atom_site_type_symbol
_atom_site_fract_x
_atom_site_fract_y
_atom_site_fract_z
_atom_site_U_iso_or_equiv
_atom_site_adp_type
_atom_site_occupancy
_atom_site_site_symmetry_order
_atom_site_calc_flag
_atom_site_refinement_flags_posn
_atom_site_refinement_flags_adp
_atom_site_refinement_flags_occupancy
_atom_site_disorder_assembly
_atom_site_disorder_group
Rh1 Rh 0.52291(3) 1.78027(5) 0.27948(2) 0.1004(3) Uani 1 1 d . . . . .
P1 P 0.50127(11) 1.71853(18) 0.35854(8) 0.1022(6) Uani 1 1 d . . . . .
P2 P 0.56540(19) 1.8938(2) 0.23139(10) 0.1547(13) Uani 1 1 d . . . . .
F17 F 0.874(3) 1.282(4) 0.7283(9) 0.28(3) Uani 0.46(4) 1 d D . P A 1
F23 F 0.9880(3) 1.3451(8) 0.5209(4) 0.181(3) Uani 1 1 d . . . . .
F24 F 1.0100(3) 1.2305(6) 0.5832(3) 0.177(3) Uani 1 1 d . . . . .
F10 F 0.5612(3) 1.3120(7) 0.2315(2) 0.177(3) Uani 1 1 d . . . . .
C52 C 0.8038(3) 1.2186(5) 0.4836(2) 0.0745(15) Uani 1 1 d . . . . .
F16 F 0.870(2) 1.1406(18) 0.7625(11) 0.22(2) Uani 0.46(4) 1 d D . P A 1
F12 F 0.6377(5) 1.4088(7) 0.2770(3) 0.197(4) Uani 1 1 d . . . . .
C28 C 0.7569(3) 1.3889(5) 0.5141(2) 0.0811(17) Uani 1 1 d . . . . .
C57 C 0.8685(3) 1.2519(6) 0.5089(2) 0.0826(17) Uani 1 1 d . . . . .
H57 H 0.878594 1.307934 0.534185 0.099 Uiso 1 1 calc R U . . .
F14 F 0.6996(16) 0.8922(16) 0.6366(6) 0.190(9) Uani 0.60(5) 1 d D . P B 1
C44 C 0.7485(3) 1.2025(5) 0.5577(2) 0.0729(15) Uani 1 1 d . . . . .
F11 F 0.6555(4) 1.2600(7) 0.2600(3) 0.196(3) Uani 1 1 d . . . . .
C53 C 0.7938(3) 1.1342(6) 0.4462(3) 0.0863(18) Uani 1 1 d . . . . .
H53 H 0.751966 1.109133 0.427812 0.104 Uiso 1 1 calc R U . . .
C36 C 0.6772(3) 1.2592(5) 0.4421(2) 0.0752(15) Uani 1 1 d . . . . .
C47 C 0.7582(4) 1.0823(7) 0.6586(3) 0.100(2) Uani 1 1 d . . . . .
H47 H 0.760457 1.044060 0.691652 0.120 Uiso 1 1 calc R U . . .
F22 F 1.0238(3) 1.2105(9) 0.5027(4) 0.239(5) Uani 1 1 d . . . . .
F13 F 0.6883(13) 0.9018(14) 0.5475(7) 0.168(10) Uani 0.60(5) 1 d D . P B 1
C33 C 0.7803(3) 1.4523(6) 0.4814(3) 0.0862(18) Uani 1 1 d . . . . .
H33 H 0.793109 1.423670 0.452649 0.103 Uiso 1 1 calc R U . . .
C40 C 0.6157(4) 1.2832(6) 0.3349(3) 0.093(2) Uani 1 1 d . . . . .
C56 C 0.9176(3) 1.2044(6) 0.4975(3) 0.090(2) Uani 1 1 d . . . . .
C49 C 0.7883(3) 1.2282(6) 0.6166(3) 0.0854(17) Uani 1 1 d . . . . .
H49 H 0.812913 1.286988 0.622673 0.103 Uiso 1 1 calc R U . . .
F15 F 0.6197(6) 0.964(2) 0.5752(16) 0.214(12) Uani 0.60(5) 1 d D . P B 1
C45 C 0.7171(3) 1.1102(6) 0.5530(3) 0.0839(17) Uani 1 1 d . . . . .
H45 H 0.692234 1.086307 0.514810 0.101 Uiso 1 1 calc R U . . .
C41 C 0.6733(3) 1.2854(5) 0.3848(3) 0.0843(18) Uani 1 1 d . . . . .
H41 H 0.710802 1.305047 0.379968 0.101 Uiso 1 1 calc R U . . .
C46 C 0.7205(3) 1.0513(6) 0.6018(3) 0.0924(19) Uani 1 1 d . . . . .
C29 C 0.7372(4) 1.4406(6) 0.5553(3) 0.0903(19) Uani 1 1 d . . . . .
H29 H 0.717992 1.403455 0.576657 0.108 Uiso 1 1 calc R U . . .
B1 B 0.7460(3) 1.2684(6) 0.5000(3) 0.0697(16) Uani 1 1 d . . . . .
C37 C 0.6188(3) 1.2367(6) 0.4465(3) 0.0839(17) Uani 1 1 d . . . . .
H37 H 0.617764 1.225191 0.483993 0.101 Uiso 1 1 calc R U . . .
F1 F 0.730(2) 1.5274(11) 0.6553(10) 0.198(19) Uani 0.50(5) 1 d D . P C 1
C54 C 0.8430(4) 1.0859(6) 0.4352(3) 0.095(2) Uani 1 1 d . . . . .
C55 C 0.9060(3) 1.1206(7) 0.4611(3) 0.096(2) Uani 1 1 d . . . . .
H55 H 0.939293 1.088401 0.454112 0.116 Uiso 1 1 calc R U . . .
C39 C 0.5580(4) 1.2567(7) 0.3400(3) 0.103(2) Uani 1 1 d . . . . .
H39 H 0.519068 1.256765 0.306833 0.124 Uiso 1 1 calc R U . . .
F21 F 0.7834(9) 0.9411(11) 0.3998(8) 0.192(7) Uani 0.76(4) 1 d D . P D 1
F2 F 0.7590(17) 1.665(2) 0.6409(12) 0.214(16) Uani 0.50(5) 1 d D . P C 1
F8 F 0.5026(9) 1.173(4) 0.4537(6) 0.22(2) Uani 0.41(5) 1 d D . P E 1
F18 F 0.8048(15) 1.253(4) 0.7551(10) 0.24(2) Uani 0.46(4) 1 d D . P A 1
C32 C 0.7853(4) 1.5561(6) 0.4895(3) 0.099(2) Uani 1 1 d . . . . .
C8 C 0.5411(6) 1.6001(10) 0.3937(4) 0.141(4) Uani 1 1 d . . . . .
C30 C 0.7449(4) 1.5414(6) 0.5651(3) 0.102(2) Uani 1 1 d . . . . .
C48 C 0.7933(3) 1.1722(7) 0.6661(3) 0.0878(18) Uani 1 1 d . . . . .
C12 C 0.4138(6) 1.7284(11) 0.3453(5) 0.140(4) Uani 1 1 d . . . . .
C59 C 0.9846(4) 1.2449(11) 0.5251(4) 0.125(3) Uani 1 1 d . . . . .
C38 C 0.5606(3) 1.2308(6) 0.3950(3) 0.095(2) Uani 1 1 d . . . . .
F3 F 0.6676(9) 1.622(3) 0.5931(11) 0.24(3) Uani 0.50(5) 1 d D . P C 1
C31 C 0.7682(5) 1.6015(7) 0.5325(4) 0.118(3) Uani 1 1 d . . . . .
H31 H 0.772583 1.671080 0.538978 0.141 Uiso 1 1 calc R U . . .
F4 F 0.8679(6) 1.6015(17) 0.4561(11) 0.193(12) Uani 0.60(4) 1 d D . P F 1
C42 C 0.4992(4) 1.2019(8) 0.4019(4) 0.128(4) Uani 1 1 d D . . . .
C19 C 0.5986(8) 1.9652(11) 0.3038(4) 0.182(6) Uani 1 1 d D . . . .
H19A H 0.645507 1.962971 0.322109 0.219 Uiso 1 1 calc R U . . .
H19B H 0.583953 2.035042 0.299462 0.219 Uiso 1 1 calc R U . . .
F6 F 0.7779(9) 1.6006(16) 0.3956(5) 0.152(7) Uani 0.60(4) 1 d D . P F 1
C43 C 0.6161(5) 1.3171(11) 0.2757(3) 0.127(3) Uani 1 1 d . . . . .
F9 F 0.4725(17) 1.130(3) 0.3649(16) 0.170(13) Uani 0.41(5) 1 d D . P E 1
C51 C 0.8352(5) 1.2083(8) 0.7262(3) 0.123(3) Uani 1 1 d D . . . .
C35 C 0.8101(5) 1.6217(8) 0.4506(5) 0.139(4) Uani 1 1 d D . . . .
C58 C 0.8275(5) 0.9963(9) 0.3943(5) 0.137(4) Uani 1 1 d D . . . .
C34 C 0.7258(6) 1.5894(8) 0.6127(5) 0.139(4) Uani 1 1 d D . . . .
F19 F 0.8050(12) 1.0221(11) 0.3393(4) 0.216(10) Uani 0.76(4) 1 d D . P D 1
C50 C 0.6821(5) 0.9541(8) 0.5908(4) 0.132(3) Uani 1 1 d D . . . .
F20 F 0.8758(6) 0.9386(15) 0.4024(12) 0.252(14) Uani 0.76(4) 1 d D . P D 1
F7 F 0.4578(12) 1.2761(18) 0.386(2) 0.169(14) Uani 0.41(5) 1 d D . P E 1
F5 F 0.803(2) 1.7164(10) 0.4552(12) 0.218(18) Uani 0.60(4) 1 d D . P F 1
C13 C 0.4007(7) 1.7226(13) 0.4033(7) 0.202(7) Uani 1 1 d . . . . .
H13A H 0.416202 1.659142 0.423004 0.303 Uiso 1 1 calc R U . . .
H13B H 0.354995 1.727940 0.393594 0.303 Uiso 1 1 calc R U . . .
H13C H 0.422610 1.777292 0.429490 0.303 Uiso 1 1 calc R U . . .
C16 C 0.5389(7) 1.8164(10) 0.4140(5) 0.152(4) Uani 1 1 d . . . . .
H16A H 0.505356 1.853220 0.421474 0.182 Uiso 1 1 calc R U . . .
H16B H 0.566258 1.784155 0.451224 0.182 Uiso 1 1 calc R U . . .
C17 C 0.5775(9) 1.8877(13) 0.3967(5) 0.203(7) Uani 1 1 d D . . . .
H17A H 0.572279 1.953294 0.412387 0.243 Uiso 1 1 calc R U . . .
H17B H 0.622379 1.868324 0.417681 0.243 Uiso 1 1 calc R U . . .
C20 C 0.6364(7) 1.8618(12) 0.2131(5) 0.191(7) Uani 1 1 d D . . . .
C14 C 0.3897(9) 1.8316(17) 0.3150(9) 0.255(11) Uani 1 1 d . . . . .
H14A H 0.402366 1.884129 0.344732 0.382 Uiso 1 1 calc R U . . .
H14B H 0.343401 1.830272 0.295397 0.382 Uiso 1 1 calc R U . . .
H14C H 0.408296 1.844496 0.286006 0.382 Uiso 1 1 calc R U . . .
C24 C 0.5028(10) 1.9836(11) 0.1770(5) 0.244(11) Uani 1 1 d D . . . .
C10 C 0.5362(9) 1.5752(12) 0.4535(6) 0.222(8) Uani 1 1 d . . . . .
H10A H 0.545219 1.635048 0.477924 0.332 Uiso 1 1 calc R U . . .
H10B H 0.567014 1.523424 0.473614 0.332 Uiso 1 1 calc R U . . .
H10C H 0.493356 1.551685 0.446383 0.332 Uiso 1 1 calc R U . . .
C15 C 0.3767(6) 1.6459(17) 0.3051(6) 0.219(9) Uani 1 1 d . . . . .
H15A H 0.380884 1.651477 0.267211 0.328 Uiso 1 1 calc R U . . .
H15B H 0.331899 1.651296 0.299129 0.328 Uiso 1 1 calc R U . . .
H15C H 0.393232 1.581481 0.322892 0.328 Uiso 1 1 calc R U . . .
C27 C 0.4509(13) 1.9996(19) 0.2025(9) 0.356(15) Uani 1 1 d D . . G 1
H27A H 0.458119 1.954118 0.235418 0.534 Uiso 1 1 d R U . G 1
H27B H 0.408989 1.987091 0.171878 0.534 Uiso 1 1 d R U . G 1
H27C H 0.453159 2.068289 0.216198 0.534 Uiso 1 1 d R U . G 1
C26 C 0.4710(10) 1.9352(13) 0.1156(6) 0.309(13) Uani 1 1 d D . . H 1
H26A H 0.500853 1.890343 0.108316 0.463 Uiso 1 1 d R U . H 1
H26B H 0.457732 1.987155 0.085486 0.463 Uiso 1 1 d R U . H 1
H26C H 0.433722 1.897583 0.114176 0.463 Uiso 1 1 d R U . H 1
C9 C 0.6099(8) 1.6062(17) 0.4056(10) 0.265(12) Uani 1 1 d . . . . .
H9A H 0.615912 1.604046 0.368449 0.397 Uiso 1 1 calc R U . . .
H9B H 0.632023 1.550042 0.430240 0.397 Uiso 1 1 calc R U . . .
H9C H 0.627094 1.668529 0.426006 0.397 Uiso 1 1 calc R U . . .
C11 C 0.5147(14) 1.5125(12) 0.3493(8) 0.293(15) Uani 1 1 d . . . . .
H11A H 0.468410 1.510121 0.336126 0.440 Uiso 1 1 calc R U . . .
H11B H 0.532766 1.449717 0.368657 0.440 Uiso 1 1 calc R U . . .
H11C H 0.526251 1.522630 0.315490 0.440 Uiso 1 1 calc R U . . .
C25 C 0.5313(15) 2.0853(15) 0.1721(9) 0.46(2) Uani 1 1 d D . . I 1
H25A H 0.522500 2.133625 0.197682 0.692 Uiso 1 1 d R U . I 1
H25B H 0.512320 2.108275 0.131362 0.692 Uiso 1 1 d R U . I 1
H25C H 0.577210 2.078565 0.183922 0.692 Uiso 1 1 d R U . I 1
C5 C 0.4607(9) 1.6327(15) 0.1852(6) 0.234(10) Uani 1 1 d D U . . .
H5 H 0.479067 1.675738 0.220823 0.281 Uiso 1 1 calc R U . . .
C7 C 0.4851(10) 1.6185(17) 0.1381(8) 0.237(10) Uani 1 1 d D U . . .
H7A H 0.478988 1.680560 0.115139 0.284 Uiso 1 1 calc R U . . .
H7B H 0.531092 1.604451 0.156133 0.284 Uiso 1 1 calc R U . . .
C1 C 0.4201(12) 1.5379(16) 0.1783(8) 0.279(13) Uani 1 1 d D U . . .
H1A H 0.441209 1.493460 0.212181 0.335 Uiso 1 1 calc R U . . .
H1B H 0.378282 1.556635 0.178457 0.335 Uiso 1 1 calc R U . . .
C2 C 0.4106(13) 1.4840(17) 0.1234(10) 0.290(15) Uani 1 1 d D U . . .
H2A H 0.365686 1.487252 0.095812 0.348 Uiso 1 1 calc R U . . .
H2B H 0.422995 1.413405 0.131599 0.348 Uiso 1 1 calc R U . . .
C6 C 0.4525(12) 1.5359(15) 0.0983(11) 0.284(13) Uani 1 1 d D U . . .
H6 H 0.467056 1.506250 0.068582 0.340 Uiso 1 1 calc R U . . .
C4 C 0.3872(15) 1.601(3) 0.0822(10) 0.360(16) Uani 1 1 d D U . . .
H4A H 0.379129 1.642144 0.046833 0.432 Uiso 1 1 calc R U . . .
H4B H 0.350347 1.556748 0.075035 0.432 Uiso 1 1 calc R U . . .
C3 C 0.3973(18) 1.654(3) 0.1265(15) 0.431(19) Uani 1 1 d D U . . .
H3A H 0.360135 1.648414 0.137394 0.517 Uiso 1 1 calc R U . . .
H3B H 0.399234 1.724117 0.114791 0.517 Uiso 1 1 calc R U . . .
C18 C 0.5681(12) 1.9025(15) 0.3367(5) 0.266(11) Uani 1 1 d D . . . .
H18 H 0.528992 1.943940 0.326330 0.319 Uiso 1 1 calc R U . . .
C22 C 0.6806(10) 1.9520(19) 0.2147(7) 0.321(17) Uani 1 1 d D . . . .
H22A H 0.712305 1.960383 0.254721 0.481 Uiso 1 1 d R U . . .
H22B H 0.655058 2.012502 0.202661 0.481 Uiso 1 1 d R U . . .
H22C H 0.702106 1.939512 0.187901 0.481 Uiso 1 1 d R U . . .
C21 C 0.6776(9) 1.7915(16) 0.2635(9) 0.243(10) Uani 1 1 d D . . . .
H21A H 0.655587 1.728031 0.260358 0.365 Uiso 1 1 d R U . . .
H21B H 0.684838 1.822051 0.301558 0.365 Uiso 1 1 d R U . . .
H21C H 0.718457 1.780011 0.260248 0.365 Uiso 1 1 d R U . . .
C23 C 0.6207(8) 1.8039(17) 0.1548(7) 0.288(14) Uani 1 1 d D . . . .
H23A H 0.649305 1.825493 0.136074 0.433 Uiso 1 1 d R U . . .
H23B H 0.576745 1.817353 0.128434 0.433 Uiso 1 1 d R U . . .
H23C H 0.626075 1.732563 0.162934 0.433 Uiso 1 1 d R U . . .
F20A F 0.8628(18) 0.984(3) 0.3637(16) 0.151(17) Uani 0.24(4) 1 d D . P D 2
F21A F 0.825(4) 0.9104(14) 0.417(2) 0.21(3) Uani 0.24(4) 1 d D . P D 2
F19A F 0.7709(14) 1.007(4) 0.353(2) 0.30(6) Uani 0.24(4) 1 d D . P D 2
F8A F 0.5115(8) 1.1215(18) 0.4363(13) 0.176(10) Uani 0.59(5) 1 d D . P E 2
F7A F 0.4762(16) 1.2692(17) 0.4272(19) 0.218(12) Uani 0.59(5) 1 d D . P E 2
F9A F 0.4523(10) 1.174(3) 0.3542(6) 0.206(16) Uani 0.59(5) 1 d D . P E 2
F2A F 0.712(2) 1.6830(12) 0.6038(19) 0.28(3) Uani 0.50(5) 1 d D . P C 2
F3A F 0.6720(12) 1.553(2) 0.6111(14) 0.202(15) Uani 0.50(5) 1 d D . P C 2
F1A F 0.7672(14) 1.580(4) 0.6651(8) 0.29(3) Uani 0.50(5) 1 d D . P C 2
F5A F 0.8537(15) 1.684(3) 0.4825(12) 0.163(12) Uani 0.40(4) 1 d D . P F 2
F4A F 0.836(3) 1.5682(16) 0.423(2) 0.30(3) Uani 0.40(4) 1 d D . P F 2
F6A F 0.7652(10) 1.674(3) 0.413(2) 0.23(3) Uani 0.40(4) 1 d D . P F 2
F16A F 0.8949(5) 1.217(2) 0.7328(7) 0.141(8) Uani 0.54(4) 1 d D . P A 2
F17A F 0.8142(15) 1.2945(19) 0.7349(10) 0.200(14) Uani 0.54(4) 1 d D . P A 2
F18A F 0.8345(15) 1.153(2) 0.7696(6) 0.225(19) Uani 0.54(4) 1 d D . P A 2
F13A F 0.704(2) 0.882(3) 0.568(3) 0.28(3) Uani 0.40(5) 1 d D . P B 2
F15A F 0.6246(10) 0.976(2) 0.5516(16) 0.173(13) Uani 0.40(5) 1 d D . P B 2
F14A F 0.675(3) 0.928(4) 0.6392(11) 0.25(2) Uani 0.40(5) 1 d D . P B 2

loop_
_atom_site_aniso_label
_atom_site_aniso_U_11
_atom_site_aniso_U_22
_atom_site_aniso_U_33
_atom_site_aniso_U_23
_atom_site_aniso_U_13
_atom_site_aniso_U_12
Rh1 0.1183(5) 0.1093(5) 0.0728(3) -0.0065(3) 0.0359(3) -0.0167(3)
P1 0.1068(13) 0.1259(17) 0.0867(10) 0.0022(10) 0.0514(10) 0.0113(12)
P2 0.222(3) 0.147(2) 0.0871(12) -0.0157(13) 0.0517(16) -0.082(2)
F17 0.36(5) 0.24(4) 0.084(9) 0.045(15) -0.07(2) -0.18(3)
F23 0.102(4) 0.209(8) 0.206(7) 0.011(6) 0.033(4) -0.041(5)
F24 0.111(4) 0.239(8) 0.124(4) -0.001(4) -0.019(3) -0.024(4)
F10 0.153(5) 0.263(8) 0.081(3) 0.026(3) 0.008(3) 0.001(5)
C52 0.076(3) 0.082(4) 0.060(2) 0.005(3) 0.020(2) 0.008(3)
F16 0.27(3) 0.17(2) 0.120(18) 0.000(16) -0.045(19) 0.10(3)
F12 0.298(11) 0.183(7) 0.117(4) 0.022(4) 0.089(5) -0.033(7)
C28 0.068(3) 0.099(5) 0.067(3) 0.003(3) 0.016(2) 0.003(3)
C57 0.066(3) 0.108(5) 0.063(3) -0.006(3) 0.014(2) 0.002(3)
F14 0.30(2) 0.117(10) 0.128(11) 0.028(7) 0.057(11) -0.020(12)
C44 0.061(3) 0.081(4) 0.071(3) -0.006(3) 0.019(2) 0.000(3)
F11 0.216(7) 0.288(9) 0.106(4) 0.024(4) 0.088(5) 0.071(7)
C53 0.071(4) 0.104(5) 0.076(3) -0.002(3) 0.021(3) 0.006(4)
C36 0.066(3) 0.082(4) 0.072(3) -0.004(3) 0.021(2) 0.004(3)
C47 0.096(5) 0.117(6) 0.096(4) 0.029(4) 0.046(4) 0.023(5)
F22 0.085(4) 0.396(14) 0.239(8) -0.160(9) 0.065(4) -0.044(5)
F13 0.24(2) 0.117(12) 0.130(11) -0.014(7) 0.059(10) -0.053(12)
C33 0.085(4) 0.093(5) 0.075(3) 0.004(3) 0.024(3) -0.001(4)
C40 0.098(5) 0.100(5) 0.071(3) -0.003(3) 0.023(3) 0.010(4)
C56 0.060(3) 0.131(7) 0.072(3) 0.005(4) 0.017(2) 0.016(4)
C49 0.072(3) 0.106(5) 0.072(3) 0.004(3) 0.021(3) 0.005(4)
F15 0.127(11) 0.195(15) 0.33(3) 0.118(19) 0.096(14) -0.021(10)
C45 0.076(4) 0.090(5) 0.082(3) -0.001(3) 0.026(3) 0.009(4)
C41 0.074(4) 0.105(5) 0.071(3) -0.001(3) 0.024(3) 0.009(3)
C46 0.083(4) 0.092(5) 0.103(4) 0.014(4) 0.037(3) -0.001(4)
C29 0.104(5) 0.089(5) 0.082(3) 0.001(3) 0.041(3) 0.010(4)
B1 0.062(3) 0.074(4) 0.066(3) -0.006(3) 0.018(2) -0.003(3)
C37 0.064(3) 0.105(5) 0.073(3) 0.004(3) 0.015(2) 0.007(3)
F1 0.42(5) 0.102(11) 0.139(18) -0.008(11) 0.18(3) 0.014(17)
C54 0.093(5) 0.104(6) 0.081(3) -0.016(4) 0.026(3) 0.011(4)
C55 0.083(4) 0.128(6) 0.076(3) 0.000(4) 0.029(3) 0.027(4)
C39 0.073(4) 0.139(7) 0.078(4) -0.015(4) 0.007(3) 0.012(4)
F21 0.198(15) 0.110(11) 0.280(18) -0.069(11) 0.104(13) 0.004(9)
F2 0.35(4) 0.15(2) 0.17(2) -0.053(17) 0.12(3) 0.01(2)
F8 0.058(10) 0.52(7) 0.082(9) 0.014(17) 0.031(7) -0.049(19)
F18 0.23(2) 0.39(5) 0.075(11) -0.010(16) 0.022(11) 0.17(3)
C32 0.113(5) 0.093(6) 0.089(4) 0.005(4) 0.036(4) -0.011(5)
C8 0.166(9) 0.156(10) 0.118(6) 0.040(6) 0.073(6) 0.038(8)
C30 0.128(6) 0.086(5) 0.093(4) -0.004(4) 0.044(4) 0.006(5)
C48 0.077(4) 0.115(6) 0.070(3) 0.010(3) 0.026(3) 0.009(4)
C12 0.122(7) 0.194(12) 0.122(7) -0.002(7) 0.069(6) 0.008(8)
C59 0.077(5) 0.178(11) 0.111(6) -0.035(6) 0.026(4) 0.005(6)
C38 0.070(4) 0.115(6) 0.088(4) -0.003(4) 0.017(3) 0.005(4)
F3 0.17(2) 0.34(6) 0.18(2) -0.06(3) 0.047(14) 0.12(3)
C31 0.140(7) 0.094(6) 0.107(5) 0.003(5) 0.035(5) 0.001(5)
F4 0.151(13) 0.17(2) 0.27(2) 0.044(18) 0.088(12) -0.066(11)
C42 0.072(5) 0.182(12) 0.110(6) 0.018(8) 0.013(4) 0.003(7)
C19 0.262(16) 0.181(12) 0.093(6) -0.013(6) 0.058(8) -0.045(11)
F6 0.177(14) 0.172(17) 0.113(8) 0.039(8) 0.061(8) 0.005(10)
C43 0.124(7) 0.169(10) 0.076(4) 0.007(5) 0.024(4) 0.011(7)
F9 0.103(18) 0.18(2) 0.20(3) -0.062(19) 0.030(16) -0.046(16)
C51 0.137(9) 0.148(10) 0.071(4) 0.004(5) 0.026(4) 0.019(7)
C35 0.162(11) 0.116(10) 0.137(8) 0.019(7) 0.057(8) -0.023(9)
C58 0.120(8) 0.137(10) 0.152(9) -0.035(8) 0.053(7) 0.017(7)
C34 0.180(12) 0.113(10) 0.144(9) -0.024(8) 0.084(9) -0.007(9)
F19 0.30(3) 0.207(13) 0.102(7) -0.051(7) 0.037(11) 0.032(16)
C50 0.137(9) 0.124(9) 0.134(8) 0.032(7) 0.053(7) -0.018(8)
F20 0.184(11) 0.239(19) 0.28(3) -0.124(18) 0.034(12) 0.103(12)
F7 0.107(13) 0.21(2) 0.21(3) 0.02(2) 0.079(18) 0.038(14)
F5 0.38(6) 0.098(9) 0.22(3) 0.034(13) 0.16(3) -0.012(19)
C13 0.176(12) 0.30(2) 0.191(12) -0.050(12) 0.138(11) -0.028(11)
C16 0.175(11) 0.162(10) 0.133(8) -0.010(7) 0.076(8) -0.014(9)
C17 0.250(17) 0.219(16) 0.116(8) -0.053(9) 0.045(9) -0.041(14)
C20 0.207(13) 0.271(18) 0.129(7) -0.073(10) 0.102(9) -0.141(13)
C14 0.191(15) 0.29(2) 0.32(2) 0.14(2) 0.136(16) 0.131(17)
C24 0.41(3) 0.148(11) 0.101(7) 0.016(7) 0.023(10) -0.076(15)
C10 0.33(2) 0.219(15) 0.150(9) 0.079(10) 0.132(12) 0.085(15)
C15 0.119(9) 0.38(3) 0.174(11) -0.063(15) 0.077(8) -0.044(13)
C27 0.52(4) 0.29(3) 0.217(19) 0.109(19) 0.10(2) 0.19(3)
C26 0.47(4) 0.215(18) 0.144(10) -0.028(11) 0.009(14) -0.09(2)
C9 0.160(12) 0.31(2) 0.34(2) 0.20(2) 0.125(15) 0.116(15)
C11 0.52(4) 0.141(13) 0.200(15) 0.024(12) 0.11(2) 0.11(2)
C25 0.78(6) 0.198(18) 0.219(18) 0.062(15) -0.01(3) -0.23(3)
C5 0.273(17) 0.31(2) 0.152(9) -0.096(12) 0.122(10) -0.183(17)
C7 0.258(18) 0.30(2) 0.216(14) -0.117(15) 0.156(14) -0.166(18)
C1 0.40(3) 0.31(2) 0.198(14) -0.088(14) 0.192(18) -0.21(2)
C2 0.42(3) 0.26(2) 0.29(2) -0.153(19) 0.25(2) -0.22(2)
C6 0.40(3) 0.212(18) 0.37(3) -0.145(19) 0.30(3) -0.131(17)
C4 0.48(3) 0.33(3) 0.170(16) -0.103(18) 0.02(2) 0.04(3)
C3 0.48(4) 0.35(4) 0.34(3) -0.04(3) 0.03(2) 0.11(3)
C18 0.42(3) 0.27(2) 0.116(8) -0.067(11) 0.112(13) -0.12(2)
C22 0.30(2) 0.48(4) 0.184(13) -0.051(18) 0.100(14) -0.28(3)
C21 0.176(15) 0.37(3) 0.225(19) -0.002(18) 0.126(15) -0.034(16)
C23 0.27(2) 0.44(3) 0.209(15) -0.19(2) 0.153(16) -0.21(2)
F20A 0.19(4) 0.17(3) 0.101(19) -0.022(19) 0.06(2) 0.05(2)
F21A 0.42(10) 0.037(13) 0.24(4) 0.011(16) 0.21(6) 0.06(3)
F19A 0.10(2) 0.30(8) 0.34(8) -0.27(7) -0.09(3) 0.07(3)
F8A 0.116(10) 0.217(19) 0.22(2) 0.050(14) 0.085(13) -0.006(9)
F7A 0.173(19) 0.30(3) 0.23(3) 0.01(2) 0.13(2) 0.049(17)
F9A 0.072(9) 0.40(4) 0.117(9) 0.019(16) 0.004(6) -0.049(14)
F2A 0.57(8) 0.079(12) 0.33(5) -0.022(18) 0.33(6) 0.01(2)
F3A 0.32(4) 0.16(2) 0.20(3) -0.002(16) 0.19(3) 0.034(19)
F1A 0.26(3) 0.39(7) 0.147(17) -0.13(3) 0.005(17) 0.13(4)
F5A 0.18(2) 0.12(2) 0.193(19) -0.015(16) 0.085(16) -0.060(17)
F4A 0.59(8) 0.131(18) 0.42(5) -0.09(3) 0.45(6) -0.13(4)
F6A 0.157(18) 0.23(5) 0.28(5) 0.19(4) 0.05(2) 0.04(3)
F16A 0.091(8) 0.22(2) 0.087(7) 0.007(9) 0.009(5) -0.002(9)
F17A 0.24(2) 0.21(2) 0.091(12) -0.058(13) -0.002(12) 0.031(18)
F18A 0.26(3) 0.31(4) 0.063(6) 0.047(12) 0.018(11) -0.13(3)
F13A 0.29(5) 0.103(18) 0.52(9) -0.01(4) 0.25(6) -0.02(2)
F15A 0.132(18) 0.19(2) 0.17(2) 0.066(15) 0.032(12) -0.071(16)
F14A 0.34(5) 0.19(3) 0.27(4) 0.04(2) 0.18(4) -0.11(3)

loop_
_atom_type_symbol
_atom_type_description
_atom_type_scat_dispersion_real
_atom_type_scat_dispersion_imag
_atom_type_scat_source
C C 0.0181 0.0091 'International Tables Vol C Tables 4.2.6.8 and 6.1.1.4'
H H 0.0000 0.0000 'International Tables Vol C Tables 4.2.6.8 and 6.1.1.4'
B B 0.0090 0.0039 'International Tables Vol C Tables 4.2.6.8 and 6.1.1.4'
F F 0.0727 0.0534 'International Tables Vol C Tables 4.2.6.8 and 6.1.1.4'
P P 0.2955 0.4335 'International Tables Vol C Tables 4.2.6.8 and 6.1.1.4'
Rh Rh 0.0927 3.6045 'International Tables Vol C Tables 4.2.6.8 and 6.1.1.4'

loop_
_exptl_crystal_face_index_h
_exptl_crystal_face_index_k
_exptl_crystal_face_index_l
_exptl_crystal_face_perp_dist
14 -3 -5 0.0269
-8 5 13 0.0592
13 0 -11 0.0422
-9 -6 0 0.0672
-14 -1 10 0.0457
5 7 5 0.1209
-7 6 -6 0.0512
6 -2 -15 0.0833
3 -4 12 0.0719
-11 0 -6 0.0532
-14 3 4 0.0499
0 -8 -4 0.0511
7 -7 0 0.0285

loop_
_geom_angle_atom_site_label_1
_geom_angle_atom_site_label_2
_geom_angle_atom_site_label_3
_geom_angle
_geom_angle_site_symmetry_1
_geom_angle_site_symmetry_3
_geom_angle_publ_flag
P1 Rh1 P2 155.27(9) . . ?
C18 Rh1 P1 85.8(3) . . ?
C18 Rh1 P2 69.5(3) . . ?
C8 P1 Rh1 117.8(3) . . ?
C8 P1 C12 115.4(6) . . ?
C12 P1 Rh1 112.2(4) . . ?
C16 P1 Rh1 100.1(4) . . ?
C16 P1 C8 105.0(6) . . ?
C16 P1 C12 103.6(6) . . ?
C19 P2 Rh1 87.0(4) . . ?
C19 P2 C24 104.6(6) . . ?
C20 P2 Rh1 122.0(5) . . ?
C20 P2 C19 105.7(6) . . ?
C20 P2 C24 116.3(8) . . ?
C24 P2 Rh1 114.3(6) . . ?
C57 C52 B1 123.3(5) . . ?
C53 C52 C57 114.2(6) . . ?
C53 C52 B1 122.3(6) . . ?
C33 C28 C29 113.7(7) . . ?
C33 C28 B1 122.0(6) . . ?
C29 C28 B1 123.9(6) . . ?
C52 C57 H57 118.8 . . ?
C56 C57 C52 122.5(6) . . ?
C56 C57 H57 118.8 . . ?
C49 C44 B1 122.8(6) . . ?
C45 C44 C49 113.5(6) . . ?
C45 C44 B1 123.3(5) . . ?
C52 C53 H53 118.3 . . ?
C54 C53 C52 123.5(6) . . ?
C54 C53 H53 118.3 . . ?
C41 C36 B1 120.5(5) . . ?
C37 C36 C41 115.4(5) . . ?
C37 C36 B1 123.7(5) . . ?
C46 C47 H47 120.6 . . ?
C46 C47 C48 118.8(6) . . ?
C48 C47 H47 120.6 . . ?
C28 C33 H33 118.5 . . ?
C32 C33 C28 123.1(6) . . ?
C32 C33 H33 118.5 . . ?
C41 C40 C39 120.9(6) . . ?
C41 C40 C43 118.6(8) . . ?
C39 C40 C43 120.4(7) . . ?
C57 C56 C59 119.4(7) . . ?
C55 C56 C57 121.5(6) . . ?
C55 C56 C59 119.1(7) . . ?
C44 C49 H49 117.9 . . ?
C48 C49 C44 124.3(7) . . ?
C48 C49 H49 117.9 . . ?
C44 C45 H45 118.0 . . ?
C44 C45 C46 124.1(6) . . ?
C46 C45 H45 118.0 . . ?
C36 C41 H41 118.7 . . ?
C40 C41 C36 122.7(6) . . ?
C40 C41 H41 118.7 . . ?
C47 C46 C45 119.8(7) . . ?
C47 C46 C50 121.3(7) . . ?
C45 C46 C50 119.0(7) . . ?
C28 C29 H29 118.4 . . ?
C30 C29 C28 123.1(7) . . ?
C30 C29 H29 118.4 . . ?
C52 B1 C36 109.6(5) . . ?
C28 B1 C52 112.0(5) . . ?
C28 B1 C44 113.0(5) . . ?
C28 B1 C36 105.5(5) . . ?
C44 B1 C52 103.1(5) . . ?
C44 B1 C36 113.8(5) . . ?
C36 C37 H37 119.3 . . ?
C36 C37 C38 121.4(6) . . ?
C38 C37 H37 119.3 . . ?
C53 C54 C58 119.6(7) . . ?
C55 C54 C53 120.6(7) . . ?
C55 C54 C58 119.9(7) . . ?
C56 C55 C54 117.7(6) . . ?
C56 C55 H55 121.1 . . ?
C54 C55 H55 121.1 . . ?
C40 C39 H39 121.2 . . ?
C38 C39 C40 117.5(6) . . ?
C38 C39 H39 121.2 . . ?
C33 C32 C35 120.1(7) . . ?
C31 C32 C33 120.5(7) . . ?
C31 C32 C35 119.4(8) . . ?
C10 C8 P1 114.9(9) . . ?
C10 C8 C11 110.6(13) . . ?
C9 C8 P1 109.4(10) . . ?
C9 C8 C10 106.3(12) . . ?
C9 C8 C11 105.9(15) . . ?
C11 C8 P1 109.3(9) . . ?
C29 C30 C31 121.5(7) . . ?
C29 C30 C34 119.4(8) . . ?
C31 C30 C34 119.0(8) . . ?
C47 C48 C51 121.0(7) . . ?
C49 C48 C47 119.5(6) . . ?
C49 C48 C51 119.6(8) . . ?
C13 C12 P1 113.5(9) . . ?
C14 C12 P1 107.2(9) . . ?
C14 C12 C13 108.7(12) . . ?
C15 C12 P1 110.4(8) . . ?
C15 C12 C13 107.7(11) . . ?
C15 C12 C14 109.3(15) . . ?
F23 C59 C56 113.6(8) . . ?
F24 C59 F23 102.2(8) . . ?
F24 C59 C56 111.9(9) . . ?
F22 C59 F23 104.5(11) . . ?
F22 C59 F24 108.7(9) . . ?
F22 C59 C56 114.9(8) . . ?
C37 C38 C42 119.3(7) . . ?
C39 C38 C37 121.8(7) . . ?
C39 C38 C42 118.8(6) . . ?
C32 C31 H31 121.0 . . ?
C30 C31 C32 117.9(8) . . ?
C30 C31 H31 121.0 . . ?
F8 C42 C38 118.2(10) . . ?
F8 C42 F9 107.1(18) . . ?
F8 C42 F7 106.6(16) . . ?
F9 C42 C38 108.2(16) . . ?
F9 C42 F7 105.2(15) . . ?
F7 C42 C38 110.7(14) . . ?
F8A C42 C38 107.4(10) . . ?
F7A C42 C38 115.4(13) . . ?
F7A C42 F8A 106.2(13) . . ?
F9A C42 C38 116.2(12) . . ?
F9A C42 F8A 104.1(15) . . ?
F9A C42 F7A 106.6(15) . . ?
P2 C19 H19A 112.4 . . ?
P2 C19 H19B 112.4 . . ?
H19A C19 H19B 109.9 . . ?
C18 C19 P2 97.0(8) . . ?
C18 C19 H19A 112.4 . . ?
C18 C19 H19B 112.4 . . ?
F10 C43 F12 107.3(10) . . ?
F10 C43 F11 105.1(9) . . ?
F10 C43 C40 115.1(9) . . ?
F12 C43 F11 104.6(11) . . ?
F12 C43 C40 113.2(8) . . ?
F11 C43 C40 110.7(9) . . ?
F17 C51 F18 97(3) . . ?
F17 C51 C48 116.3(11) . . ?
F16 C51 F17 106.3(18) . . ?
F16 C51 F18 104.5(16) . . ?
F16 C51 C48 115.9(14) . . ?
F18 C51 C48 114.4(15) . . ?
F16A C51 C48 112.6(9) . . ?
F17A C51 C48 108.4(11) . . ?
F17A C51 F16A 110(2) . . ?
F17A C51 F18A 104.6(15) . . ?
F18A C51 C48 114.7(12) . . ?
F18A C51 F16A 106.7(13) . . ?
F4 C35 C32 114.3(11) . . ?
F6 C35 C32 109.0(11) . . ?
F6 C35 F4 101.9(14) . . ?
F5 C35 C32 114.4(13) . . ?
F5 C35 F4 110.7(16) . . ?
F5 C35 F6 105.4(14) . . ?
F5A C35 C32 111.4(15) . . ?
F4A C35 C32 111.4(13) . . ?
F4A C35 F5A 106.1(19) . . ?
F4A C35 F6A 109.0(19) . . ?
F6A C35 C32 111.8(16) . . ?
F6A C35 F5A 106.8(17) . . ?
F21 C58 C54 112.0(10) . . ?
F21 C58 F20 106.9(13) . . ?
F19 C58 C54 112.1(10) . . ?
F19 C58 F21 104.6(14) . . ?
F19 C58 F20 106.8(13) . . ?
F20 C58 C54 113.8(10) . . ?
F20A C58 C54 116.5(18) . . ?
F21A C58 C54 116.9(19) . . ?
F21A C58 F20A 106.2(18) . . ?
F21A C58 F19A 104(2) . . ?
F19A C58 C54 109.2(18) . . ?
F19A C58 F20A 102.4(19) . . ?
F1 C34 C30 113.1(11) . . ?
F2 C34 F1 102.9(15) . . ?
F2 C34 C30 117.1(18) . . ?
F2 C34 F3 103.9(18) . . ?
F3 C34 F1 104.5(18) . . ?
F3 C34 C30 113.9(13) . . ?
F2A C34 C30 113.5(17) . . ?
F2A C34 F3A 101.4(17) . . ?
F3A C34 C30 111.0(14) . . ?
F1A C34 C30 114.4(14) . . ?
F1A C34 F2A 107.4(18) . . ?
F1A C34 F3A 108.2(19) . . ?
F14 C50 C46 114.6(13) . . ?
F13 C50 F14 105.1(14) . . ?
F13 C50 F15 104.9(16) . . ?
F13 C50 C46 111.1(12) . . ?
F15 C50 F14 104.3(14) . . ?
F15 C50 C46 115.8(15) . . ?
F13A C50 C46 115(2) . . ?
F13A C50 F15A 107(2) . . ?
F15A C50 C46 106.1(15) . . ?
F14A C50 C46 109.1(17) . . ?
F14A C50 F13A 113(2) . . ?
F14A C50 F15A 106.5(18) . . ?
C12 C13 H13A 109.5 . . ?
C12 C13 H13B 109.5 . . ?
C12 C13 H13C 109.5 . . ?
H13A C13 H13B 109.5 . . ?
H13A C13 H13C 109.5 . . ?
H13B C13 H13C 109.5 . . ?
P1 C16 H16A 108.7 . . ?
P1 C16 H16B 108.7 . . ?
H16A C16 H16B 107.6 . . ?
C17 C16 P1 114.0(8) . . ?
C17 C16 H16A 108.7 . . ?
C17 C16 H16B 108.7 . . ?
C16 C17 H17A 106.9 . . ?
C16 C17 H17B 106.9 . . ?
H17A C17 H17B 106.7 . . ?
C18 C17 C16 121.7(13) . . ?
C18 C17 H17A 106.9 . . ?
C18 C17 H17B 106.9 . . ?
C22 C20 P2 114.9(13) . . ?
C21 C20 P2 104.9(8) . . ?
C21 C20 C22 105.3(14) . . ?
C23 C20 P2 115.0(10) . . ?
C23 C20 C22 109.2(12) . . ?
C23 C20 C21 106.7(17) . . ?
C12 C14 H14A 109.5 . . ?
C12 C14 H14B 109.5 . . ?
C12 C14 H14C 109.5 . . ?
H14A C14 H14B 109.5 . . ?
H14A C14 H14C 109.5 . . ?
H14B C14 H14C 109.5 . . ?
C27 C24 P2 106.1(11) . . ?
C26 C24 P2 110.7(12) . . ?
C26 C24 C27 108.1(14) . . ?
C25 C24 P2 112.5(15) . . ?
C25 C24 C27 108.6(17) . . ?
C25 C24 C26 110.5(12) . . ?
C8 C10 H10A 109.5 . . ?
C8 C10 H10B 109.5 . . ?
C8 C10 H10C 109.5 . . ?
H10A C10 H10B 109.5 . . ?
H10A C10 H10C 109.5 . . ?
H10B C10 H10C 109.5 . . ?
C12 C15 H15A 109.5 . . ?
C12 C15 H15B 109.5 . . ?
C12 C15 H15C 109.5 . . ?
H15A C15 H15B 109.5 . . ?
H15A C15 H15C 109.5 . . ?
H15B C15 H15C 109.5 . . ?
C24 C27 H27A 109.9 . . ?
C24 C27 H27B 109.6 . . ?
C24 C27 H27C 108.9 . . ?
H27A C27 H27B 109.5 . . ?
H27A C27 H27C 109.5 . . ?
H27B C27 H27C 109.5 . . ?
C24 C26 H26A 110.0 . . ?
C24 C26 H26B 109.4 . . ?
C24 C26 H26C 109.0 . . ?
H26A C26 H26B 109.4 . . ?
H26A C26 H26C 109.5 . . ?
H26B C26 H26C 109.4 . . ?
C8 C9 H9A 109.5 . . ?
C8 C9 H9B 109.5 . . ?
C8 C9 H9C 109.5 . . ?
H9A C9 H9B 109.5 . . ?
H9A C9 H9C 109.5 . . ?
H9B C9 H9C 109.5 . . ?
C8 C11 H11A 109.5 . . ?
C8 C11 H11B 109.5 . . ?
C8 C11 H11C 109.5 . . ?
H11A C11 H11B 109.5 . . ?
H11A C11 H11C 109.5 . . ?
H11B C11 H11C 109.5 . . ?
C24 C25 H25A 110.0 . . ?
C24 C25 H25B 109.1 . . ?
C24 C25 H25C 109.3 . . ?
H25A C25 H25B 109.5 . . ?
H25A C25 H25C 109.5 . . ?
H25B C25 H25C 109.4 . . ?
C7 C5 H5 127.3 . . ?
C7 C5 C1 101.4(11) . . ?
C7 C5 C3 78.4(18) . . ?
C1 C5 H5 127.3 . . ?
C1 C5 C3 76.1(19) . . ?
C3 C5 H5 127.3 . . ?
C5 C7 H7A 109.2 . . ?
C5 C7 H7B 109.2 . . ?
H7A C7 H7B 107.9 . . ?
C6 C7 C5 111.9(11) . . ?
C6 C7 H7A 109.2 . . ?
C6 C7 H7B 109.2 . . ?
C5 C1 H1A 109.2 . . ?
C5 C1 H1B 109.2 . . ?
H1A C1 H1B 107.9 . . ?
C2 C1 C5 112.0(11) . . ?
C2 C1 H1A 109.2 . . ?
C2 C1 H1B 109.2 . . ?
C1 C2 H2A 110.8 . . ?
C1 C2 H2B 110.8 . . ?
C1 C2 C6 105.0(12) . . ?
H2A C2 H2B 108.8 . . ?
C6 C2 H2A 110.8 . . ?
C6 C2 H2B 110.8 . . ?
C7 C6 C2 108.3(13) . . ?
C7 C6 H6 124.3 . . ?
C7 C6 C4 86.5(18) . . ?
C2 C6 H6 124.3 . . ?
C2 C6 C4 71.5(17) . . ?
C4 C6 H6 124.3 . . ?
C6 C4 H4A 110.9 . . ?
C6 C4 H4B 110.9 . . ?
H4A C4 H4B 108.9 . . ?
C3 C4 C6 104.4(19) . . ?
C3 C4 H4A 110.9 . . ?
C3 C4 H4B 110.9 . . ?
C5 C3 H3A 107.7 . . ?
C5 C3 H3B 107.7 . . ?
C4 C3 C5 118(3) . . ?
C4 C3 H3A 107.7 . . ?
C4 C3 H3B 107.7 . . ?
H3A C3 H3B 107.1 . . ?
Rh1 C18 H18 96.0 . . ?
C19 C18 Rh1 106.1(7) . . ?
C19 C18 H18 96.0 . . ?
C17 C18 Rh1 114.6(11) . . ?
C17 C18 C19 135.9(15) . . ?
C17 C18 H18 96.0 . . ?
C20 C22 H22A 109.5 . . ?
C20 C22 H22B 109.3 . . ?
C20 C22 H22C 109.6 . . ?
H22A C22 H22B 109.5 . . ?
H22A C22 H22C 109.5 . . ?
H22B C22 H22C 109.5 . . ?
C20 C21 H21A 109.4 . . ?
C20 C21 H21B 109.7 . . ?
C20 C21 H21C 109.4 . . ?
H21A C21 H21B 109.5 . . ?
H21A C21 H21C 109.5 . . ?
H21B C21 H21C 109.4 . . ?
C20 C23 H23A 109.3 . . ?
C20 C23 H23B 109.5 . . ?
C20 C23 H23C 109.6 . . ?
H23A C23 H23B 109.5 . . ?
H23A C23 H23C 109.5 . . ?
H23B C23 H23C 109.5 . . ?

loop_
_geom_bond_atom_site_label_1
_geom_bond_atom_site_label_2
_geom_bond_distance
_geom_bond_site_symmetry_2
_geom_bond_publ_flag
Rh1 P1 2.2976(19) . ?
Rh1 P2 2.316(3) . ?
Rh1 C18 2.111(15) . ?
P1 C8 1.837(11) . ?
P1 C12 1.864(11) . ?
P1 C16 1.818(12) . ?
P2 C19 1.873(10) . ?
P2 C20 1.857(15) . ?
P2 C24 1.918(19) . ?
F17 C51 1.286(14) . ?
F23 C59 1.330(13) . ?
F24 C59 1.311(12) . ?
F10 C43 1.283(11) . ?
C52 C57 1.409(9) . ?
C52 C53 1.397(9) . ?
C52 B1 1.631(9) . ?
F16 C51 1.282(13) . ?
F12 C43 1.298(13) . ?
C28 C33 1.385(9) . ?
C28 C29 1.413(9) . ?
C28 B1 1.626(10) . ?
C57 H57 0.9300 . ?
C57 C56 1.384(9) . ?
F14 C50 1.309(13) . ?
C44 C49 1.401(8) . ?
C44 C45 1.389(9) . ?
C44 B1 1.627(9) . ?
F11 C43 1.325(13) . ?
C53 H53 0.9300 . ?
C53 C54 1.386(10) . ?
C36 C41 1.399(8) . ?
C36 B1 1.639(8) . ?
C36 C37 1.386(9) . ?
C47 H47 0.9300 . ?
C47 C46 1.370(11) . ?
C47 C48 1.396(11) . ?
F22 C59 1.281(11) . ?
F13 C50 1.305(13) . ?
C33 H33 0.9300 . ?
C33 C32 1.382(10) . ?
C40 C41 1.384(9) . ?
C40 C39 1.391(11) . ?
C40 C43 1.504(11) . ?
C56 C55 1.374(11) . ?
C56 C59 1.487(12) . ?
C49 H49 0.9300 . ?
C49 C48 1.374(9) . ?
F15 C50 1.308(13) . ?
C45 H45 0.9300 . ?
C45 C46 1.392(9) . ?
C41 H41 0.9300 . ?
C46 C50 1.510(14) . ?
C29 H29 0.9300 . ?
C29 C30 1.350(11) . ?
C37 H37 0.9300 . ?
C37 C38 1.414(9) . ?
F1 C34 1.293(13) . ?
C54 C55 1.382(10) . ?
C54 C58 1.494(13) . ?
C55 H55 0.9300 . ?
C39 H39 0.9300 . ?
C39 C38 1.354(11) . ?
F21 C58 1.275(12) . ?
F2 C34 1.273(15) . ?
F8 C42 1.284(13) . ?
F18 C51 1.289(14) . ?
C32 C31 1.377(11) . ?
C32 C35 1.532(13) . ?
C8 C10 1.528(14) . ?
C8 C9 1.457(19) . ?
C8 C11 1.53(2) . ?
C30 C31 1.359(12) . ?
C30 C34 1.512(13) . ?
C48 C51 1.474(11) . ?
C12 C13 1.545(14) . ?
C12 C14 1.54(2) . ?
C12 C15 1.483(19) . ?
C38 C42 1.498(12) . ?
F3 C34 1.275(14) . ?
C31 H31 0.9300 . ?
F4 C35 1.279(13) . ?
C42 F9 1.287(14) . ?
C42 F7 1.300(13) . ?
C42 F8A 1.312(13) . ?
C42 F7A 1.294(13) . ?
C42 F9A 1.277(12) . ?
C19 H19A 0.9700 . ?
C19 H19B 0.9700 . ?
C19 C18 1.485(15) . ?
F6 C35 1.276(13) . ?
C51 F16A 1.289(12) . ?
C51 F17A 1.279(13) . ?
C51 F18A 1.287(11) . ?
C35 F5 1.271(12) . ?
C35 F5A 1.283(14) . ?
C35 F4A 1.263(14) . ?
C35 F6A 1.269(13) . ?
C58 F19 1.275(11) . ?
C58 F20 1.276(11) . ?
C58 F20A 1.287(15) . ?
C58 F21A 1.273(15) . ?
C58 F19A 1.281(15) . ?
C34 F2A 1.271(15) . ?
C34 F3A 1.285(15) . ?
C34 F1A 1.257(14) . ?
C50 F13A 1.289(15) . ?
C50 F15A 1.303(14) . ?
C50 F14A 1.287(14) . ?
C13 H13A 0.9600 . ?
C13 H13B 0.9600 . ?
C13 H13C 0.9600 . ?
C16 H16A 0.9700 . ?
C16 H16B 0.9700 . ?
C16 C17 1.446(18) . ?
C17 H17A 0.9700 . ?
C17 H17B 0.9700 . ?
C17 C18 1.398(13) . ?
C20 C22 1.540(14) . ?
C20 C21 1.528(16) . ?
C20 C23 1.521(13) . ?
C14 H14A 0.9600 . ?
C14 H14B 0.9600 . ?
C14 H14C 0.9600 . ?
C24 C27 1.527(17) . ?
C24 C26 1.518(13) . ?
C24 C25 1.510(15) . ?
C10 H10A 0.9600 . ?
C10 H10B 0.9600 . ?
C10 H10C 0.9600 . ?
C15 H15A 0.9600 . ?
C15 H15B 0.9600 . ?
C15 H15C 0.9600 . ?
C27 H27A 0.9602 . ?
C27 H27B 0.9600 . ?
C27 H27C 0.9599 . ?
C26 H26A 0.9601 . ?
C26 H26B 0.9603 . ?
C26 H26C 0.9599 . ?
C9 H9A 0.9600 . ?
C9 H9B 0.9600 . ?
C9 H9C 0.9600 . ?
C11 H11A 0.9600 . ?
C11 H11B 0.9600 . ?
C11 H11C 0.9600 . ?
C25 H25A 0.9598 . ?
C25 H25B 0.9599 . ?
C25 H25C 0.9602 . ?
C5 H5 0.9800 . ?
C5 C7 1.454(14) . ?
C5 C1 1.517(14) . ?
C5 C3 1.600(15) . ?
C7 H7A 0.9700 . ?
C7 H7B 0.9700 . ?
C7 C6 1.450(15) . ?
C1 H1A 0.9700 . ?
C1 H1B 0.9700 . ?
C1 C2 1.450(14) . ?
C2 H2A 0.9700 . ?
C2 H2B 0.9700 . ?
C2 C6 1.470(15) . ?
C6 H6 0.9800 . ?
C6 C4 1.608(15) . ?
C4 H4A 0.9700 . ?
C4 H4B 0.9700 . ?
C4 C3 1.23(4) . ?
C3 H3A 0.9700 . ?
C3 H3B 0.9700 . ?
C18 H18 0.9800 . ?
C22 H22A 0.9599 . ?
C22 H22B 0.9599 . ?
C22 H22C 0.9602 . ?
C21 H21A 0.9600 . ?
C21 H21B 0.9600 . ?
C21 H21C 0.9602 . ?
C23 H23A 0.9600 . ?
C23 H23B 0.9599 . ?
C23 H23C 0.9601 . ?

loop_
_geom_torsion_atom_site_label_1
_geom_torsion_atom_site_label_2
_geom_torsion_atom_site_label_3
_geom_torsion_atom_site_label_4
_geom_torsion
_geom_torsion_site_symmetry_1
_geom_torsion_site_symmetry_2
_geom_torsion_site_symmetry_3
_geom_torsion_site_symmetry_4
_geom_torsion_publ_flag
Rh1 P1 C8 C10 167.6(10) . . . . ?
Rh1 P1 C8 C9 48.1(14) . . . . ?
Rh1 P1 C8 C11 -67.4(13) . . . . ?
Rh1 P1 C12 C13 -160.4(9) . . . . ?
Rh1 P1 C12 C14 -40.4(12) . . . . ?
Rh1 P1 C12 C15 78.5(11) . . . . ?
Rh1 P1 C16 C17 -9.5(13) . . . . ?
Rh1 P2 C19 C18 -5.1(13) . . . . ?
Rh1 P2 C20 C22 -147.6(10) . . . . ?
Rh1 P2 C20 C21 -32.6(11) . . . . ?
Rh1 P2 C20 C23 84.4(14) . . . . ?
P1 C16 C17 C18 22(2) . . . . ?
P2 C19 C18 Rh1 5.9(15) . . . . ?
P2 C19 C18 C17 163(3) . . . . ?
C52 C57 C56 C55 -0.7(11) . . . . ?
C52 C57 C56 C59 179.1(8) . . . . ?
C52 C53 C54 C55 -0.5(11) . . . . ?
C52 C53 C54 C58 -179.8(7) . . . . ?
C28 C33 C32 C31 1.5(11) . . . . ?
C28 C33 C32 C35 -178.6(7) . . . . ?
C28 C29 C30 C31 4.8(13) . . . . ?
C28 C29 C30 C34 -176.5(7) . . . . ?
C57 C52 C53 C54 0.8(9) . . . . ?
C57 C52 B1 C28 33.1(7) . . . . ?
C57 C52 B1 C44 -88.7(7) . . . . ?
C57 C52 B1 C36 149.8(6) . . . . ?
C57 C56 C55 C54 1.0(11) . . . . ?
C57 C56 C59 F23 -45.7(11) . . . . ?
C57 C56 C59 F24 69.5(12) . . . . ?
C57 C56 C59 F22 -165.9(10) . . . . ?
C44 C49 C48 C47 1.4(11) . . . . ?
C44 C49 C48 C51 -178.0(7) . . . . ?
C44 C45 C46 C47 -2.1(11) . . . . ?
C44 C45 C46 C50 177.8(7) . . . . ?
C53 C52 C57 C56 -0.2(9) . . . . ?
C53 C52 B1 C28 -151.5(5) . . . . ?
C53 C52 B1 C44 86.7(6) . . . . ?
C53 C52 B1 C36 -34.8(8) . . . . ?
C53 C54 C55 C56 -0.4(11) . . . . ?
C53 C54 C58 F21 -36.5(15) . . . . ?
C53 C54 C58 F19 80.7(16) . . . . ?
C53 C54 C58 F20 -157.8(17) . . . . ?
C53 C54 C58 F20A 148(2) . . . . ?
C53 C54 C58 F21A -85(4) . . . . ?
C53 C54 C58 F19A 33(4) . . . . ?
C36 C37 C38 C39 -6.8(13) . . . . ?
C36 C37 C38 C42 177.5(8) . . . . ?
C47 C46 C50 F14 -16(2) . . . . ?
C47 C46 C50 F13 -134.7(13) . . . . ?
C47 C46 C50 F15 106(2) . . . . ?
C47 C46 C50 F13A -108(4) . . . . ?
C47 C46 C50 F15A 134(2) . . . . ?
C47 C46 C50 F14A 20(3) . . . . ?
C47 C48 C51 F17 169(4) . . . . ?
C47 C48 C51 F16 43(3) . . . . ?
C47 C48 C51 F18 -79(3) . . . . ?
C47 C48 C51 F16A 120.1(17) . . . . ?
C47 C48 C51 F17A -119(2) . . . . ?
C47 C48 C51 F18A -2(2) . . . . ?
C33 C28 C29 C30 -4.8(10) . . . . ?
C33 C28 B1 C52 39.6(7) . . . . ?
C33 C28 B1 C44 155.5(5) . . . . ?
C33 C28 B1 C36 -79.6(7) . . . . ?
C33 C32 C31 C30 -1.8(13) . . . . ?
C33 C32 C35 F4 -61.7(18) . . . . ?
C33 C32 C35 F6 51.5(15) . . . . ?
C33 C32 C35 F5 169(2) . . . . ?
C33 C32 C35 F5A -132(2) . . . . ?
C33 C32 C35 F4A -14(3) . . . . ?
C33 C32 C35 F6A 109(3) . . . . ?
C40 C39 C38 C37 4.2(13) . . . . ?
C40 C39 C38 C42 180.0(8) . . . . ?
C49 C44 C45 C46 4.3(9) . . . . ?
C49 C44 B1 C52 87.9(7) . . . . ?
C49 C44 B1 C28 -33.2(8) . . . . ?
C49 C44 B1 C36 -153.5(6) . . . . ?
C49 C48 C51 F17 -12(4) . . . . ?
C49 C48 C51 F16 -138(3) . . . . ?
C49 C48 C51 F18 100(3) . . . . ?
C49 C48 C51 F16A -60.4(18) . . . . ?
C49 C48 C51 F17A 61(2) . . . . ?
C49 C48 C51 F18A 177(2) . . . . ?
C45 C44 C49 C48 -4.0(10) . . . . ?
C45 C44 B1 C52 -84.9(7) . . . . ?
C45 C44 B1 C28 154.0(6) . . . . ?
C45 C44 B1 C36 33.7(8) . . . . ?
C45 C46 C50 F14 164.3(19) . . . . ?
C45 C46 C50 F13 45.4(15) . . . . ?
C45 C46 C50 F15 -74(2) . . . . ?
C45 C46 C50 F13A 72(4) . . . . ?
C45 C46 C50 F15A -46(2) . . . . ?
C45 C46 C50 F14A -160(3) . . . . ?
C41 C36 B1 C52 -46.4(8) . . . . ?
C41 C36 B1 C28 74.4(7) . . . . ?
C41 C36 B1 C44 -161.2(6) . . . . ?
C41 C36 C37 C38 6.2(11) . . . . ?
C41 C40 C39 C38 -1.6(12) . . . . ?
C41 C40 C43 F10 179.3(9) . . . . ?
C41 C40 C43 F12 -56.8(12) . . . . ?
C41 C40 C43 F11 60.3(13) . . . . ?
C46 C47 C48 C49 1.2(11) . . . . ?
C46 C47 C48 C51 -179.3(7) . . . . ?
C29 C28 C33 C32 1.6(9) . . . . ?
C29 C28 B1 C52 -147.8(6) . . . . ?
C29 C28 B1 C44 -31.9(8) . . . . ?
C29 C28 B1 C36 93.0(7) . . . . ?
C29 C30 C31 C32 -1.3(13) . . . . ?
C29 C30 C34 F1 28(2) . . . . ?
C29 C30 C34 F2 147(2) . . . . ?
C29 C30 C34 F3 -92(3) . . . . ?
C29 C30 C34 F2A -155(3) . . . . ?
C29 C30 C34 F3A -42(2) . . . . ?
C29 C30 C34 F1A 81(3) . . . . ?
B1 C52 C57 C56 175.6(6) . . . . ?
B1 C52 C53 C54 -175.0(6) . . . . ?
B1 C28 C33 C32 174.9(6) . . . . ?
B1 C28 C29 C30 -177.9(7) . . . . ?
B1 C44 C49 C48 -177.5(6) . . . . ?
B1 C44 C45 C46 177.8(6) . . . . ?
B1 C36 C41 C40 -177.1(6) . . . . ?
B1 C36 C37 C38 179.3(7) . . . . ?
C37 C36 C41 C40 -3.8(10) . . . . ?
C37 C36 B1 C52 140.9(7) . . . . ?
C37 C36 B1 C28 -98.3(7) . . . . ?
C37 C36 B1 C44 26.1(9) . . . . ?
C37 C38 C42 F8 -7(3) . . . . ?
C37 C38 C42 F9 -129(2) . . . . ?
C37 C38 C42 F7 116(3) . . . . ?
C37 C38 C42 F8A -48(2) . . . . ?
C37 C38 C42 F7A 70(2) . . . . ?
C37 C38 C42 F9A -164(2) . . . . ?
C55 C56 C59 F23 134.1(8) . . . . ?
C55 C56 C59 F24 -110.7(9) . . . . ?
C55 C56 C59 F22 13.8(16) . . . . ?
C55 C54 C58 F21 144.2(12) . . . . ?
C55 C54 C58 F19 -98.6(15) . . . . ?
C55 C54 C58 F20 23(2) . . . . ?
C55 C54 C58 F20A -31(3) . . . . ?
C55 C54 C58 F21A 96(4) . . . . ?
C55 C54 C58 F19A -146(4) . . . . ?
C39 C40 C41 C36 1.6(12) . . . . ?
C39 C40 C43 F10 -4.9(15) . . . . ?
C39 C40 C43 F12 119.0(10) . . . . ?
C39 C40 C43 F11 -123.9(10) . . . . ?
C39 C38 C42 F8 177(3) . . . . ?
C39 C38 C42 F9 55(3) . . . . ?
C39 C38 C42 F7 -60(3) . . . . ?
C39 C38 C42 F8A 136.2(19) . . . . ?
C39 C38 C42 F7A -106(2) . . . . ?
C39 C38 C42 F9A 20(2) . . . . ?
C8 P1 C12 C13 60.8(12) . . . . ?
C8 P1 C12 C14 -179.2(11) . . . . ?
C8 P1 C12 C15 -60.2(11) . . . . ?
C8 P1 C16 C17 113.0(12) . . . . ?
C48 C47 C46 C45 -0.9(11) . . . . ?
C48 C47 C46 C50 179.2(7) . . . . ?
C12 P1 C8 C10 -56.0(13) . . . . ?
C12 P1 C8 C9 -175.5(12) . . . . ?
C12 P1 C8 C11 69.0(13) . . . . ?
C12 P1 C16 C17 -125.5(12) . . . . ?
C59 C56 C55 C54 -178.8(8) . . . . ?
C31 C32 C35 F4 118.2(17) . . . . ?
C31 C32 C35 F6 -128.6(14) . . . . ?
C31 C32 C35 F5 -11(2) . . . . ?
C31 C32 C35 F5A 48(2) . . . . ?
C31 C32 C35 F4A 166(3) . . . . ?
C31 C32 C35 F6A -72(3) . . . . ?
C31 C30 C34 F1 -154(2) . . . . ?
C31 C30 C34 F2 -34(2) . . . . ?
C31 C30 C34 F3 87(3) . . . . ?
C31 C30 C34 F2A 23(3) . . . . ?
C31 C30 C34 F3A 136.9(19) . . . . ?
C31 C30 C34 F1A -100(3) . . . . ?
C19 P2 C20 C22 -51.3(12) . . . . ?
C19 P2 C20 C21 63.8(12) . . . . ?
C19 P2 C20 C23 -179.3(13) . . . . ?
C43 C40 C41 C36 177.3(8) . . . . ?
C43 C40 C39 C38 -177.3(9) . . . . ?
C35 C32 C31 C30 178.3(8) . . . . ?
C58 C54 C55 C56 178.9(7) . . . . ?
C34 C30 C31 C32 -180.0(8) . . . . ?
C16 P1 C8 C10 57.3(13) . . . . ?
C16 P1 C8 C9 -62.1(13) . . . . ?
C16 P1 C8 C11 -177.7(13) . . . . ?
C16 P1 C12 C13 -53.3(12) . . . . ?
C16 P1 C12 C14 66.7(12) . . . . ?
C16 P1 C12 C15 -174.4(10) . . . . ?
C16 C17 C18 Rh1 -23(3) . . . . ?
C16 C17 C18 C19 -178(2) . . . . ?
C20 P2 C19 C18 -127.6(14) . . . . ?
C24 P2 C19 C18 109.1(14) . . . . ?
C24 P2 C20 C22 64.3(12) . . . . ?
C24 P2 C20 C21 179.3(10) . . . . ?
C24 P2 C20 C23 -63.7(15) . . . . ?
C5 C7 C6 C2 -7(3) . . . . ?
C5 C7 C6 C4 62(3) . . . . ?
C5 C1 C2 C6 8(4) . . . . ?
C7 C5 C1 C2 -11(3) . . . . ?
C7 C5 C3 C4 40(5) . . . . ?
C7 C6 C4 C3 -26(4) . . . . ?
C1 C5 C7 C6 11(3) . . . . ?
C1 C5 C3 C4 -65(5) . . . . ?
C1 C2 C6 C7 0(4) . . . . ?
C1 C2 C6 C4 -80(2) . . . . ?
C2 C6 C4 C3 85(4) . . . . ?
C6 C4 C3 C5 -9(6) . . . . ?
C3 C5 C7 C6 -62(3) . . . . ?
C3 C5 C1 C2 63(3) . . . . ?

loop_
_exptl_oxdiff_crystal_face_indexfrac_h
_exptl_oxdiff_crystal_face_indexfrac_k
_exptl_oxdiff_crystal_face_indexfrac_l
_exptl_oxdiff_crystal_face_x
_exptl_oxdiff_crystal_face_y
_exptl_oxdiff_crystal_face_z
13.5504 -3.0579 -4.6288 0.1664 0.6937 0.7008
-7.7005 4.5395 12.8113 0.0204 0.0850 -0.9962
13.4011 -0.3923 -11.1829 0.5208 0.2829 0.8055
-9.4320 -6.1295 0.1841 -0.8688 -0.4719 0.1502
-13.8059 -0.7479 10.1381 -0.6268 -0.3405 -0.7008
4.9165 7.0562 4.5373 0.7556 0.4104 -0.5105
-6.5137 5.7725 -5.8020 0.4598 -0.8464 -0.2686
6.0347 -2.1479 -15.1926 0.1996 -0.3678 0.9082
2.5080 -3.7077 11.7793 -0.4674 0.8605 -0.2026
-10.5737 -0.1338 -5.5449 -0.2333 -0.9724 -0.0090
-13.5974 2.8412 3.8145 -0.1762 -0.7352 -0.6545
-0.3754 -8.2197 -3.8869 -0.7470 -0.0589 0.6622
6.7377 -7.3377 0.4780 -0.5232 0.6123 0.5927
